data_2005710
loop_
_publ_author_name
'Ferguson, G.'
'Glidewell, C.'

_publ_section_title
;
 Two- and Three-Dimensional Hydrogen-Bonding Networks in the Structures
 of 4,4'-Dihydroxybenzophenone and 4,4'-Thiodiphenol
;
_journal_issue 12
_journal_name_full 'Acta Crystallographica Section C'
_journal_page_first 3057
_journal_page_last 3062
_journal_paper_doi 10.1107/S0108270196011377
_journal_volume 52
_journal_year 1996
_chemical_formula_moiety 'C13 H10 O3'
_chemical_formula_sum 'C13 H10 O3'
_chemical_formula_weight 214.21
_chemical_name_systematic
;
4,4'-Dihydroxybenzophenone
;
_space_group_IT_number 14
_symmetry_cell_setting monoclinic
_symmetry_space_group_name_Hall '-P 2ybc'
_symmetry_space_group_name_H-M 'P 1 21/c 1'
_cell_angle_alpha 90.00
_cell_angle_beta 103.607(13)
_cell_angle_gamma 90.00
_cell_formula_units_Z 8
_cell_length_a 9.450(2)
_cell_length_b 24.456(3)
_cell_length_c 9.484(2)
_cell_measurement_reflns_used 25
_cell_measurement_temperature 294(1)
_cell_measurement_theta_max 17.6
_cell_measurement_theta_min 8.7
_cell_volume 2130.3(7)
_computing_cell_refinement 'SET4 and CELDIM (Enraf-Nonius, 1992)'
_computing_data_collection 'CAD4 (Enraf-Nonius, 1992)'
_computing_data_reduction 'DATRD2 in NRCVAX94'
_computing_molecular_graphics 'NRCVAX94, ORTEPII (Johnson, 1976), PLATON, PLUTON (Spek 1995b)'
_computing_publication_material 'NRCVAX94, SHELXL93 and WordPerfect macro PREPCIF'
_computing_structure_refinement 'NRCVAX94 and SHELXL93'
_computing_structure_solution 'SHELXS86 (Sheldrick, 1985)'
_diffrn_ambient_temperature 294.0(10)
_diffrn_measurement_device 'Enraf-Nonius CAD-4'
_diffrn_measurement_method \q/2\q
_diffrn_radiation_monochromator graphite
_diffrn_radiation_source 'X-ray tube'
_diffrn_radiation_type 'Molybdenum K\a'
_diffrn_radiation_wavelength 0.7107
_diffrn_reflns_av_R_equivalents 0.021
_diffrn_reflns_av_sigmaI/netI 0.1402
_diffrn_reflns_limit_h_max 11
_diffrn_reflns_limit_h_min -12
_diffrn_reflns_limit_k_max 31
_diffrn_reflns_limit_k_min 0
_diffrn_reflns_limit_l_max 12
_diffrn_reflns_limit_l_min 0
_diffrn_reflns_number 4877
_diffrn_reflns_theta_max 27
_diffrn_reflns_theta_min 2
_diffrn_standards_decay_% 'no decay, variation 0.9'
_diffrn_standards_interval_time 120
_diffrn_standards_number 3
_exptl_absorpt_coefficient_mu 0.095
_exptl_absorpt_correction_T_max 1.0
_exptl_absorpt_correction_T_min 1.0
_exptl_absorpt_correction_type none
_exptl_crystal_colour colorless
_exptl_crystal_density_diffrn 1.336
_exptl_crystal_density_meas ?
_exptl_crystal_description block
_exptl_crystal_F_000 896
_exptl_crystal_size_max 0.40
_exptl_crystal_size_mid 0.38
_exptl_crystal_size_min 0.33
_refine_diff_density_max 0.245
_refine_diff_density_min -0.311
_refine_ls_extinction_method none
_refine_ls_goodness_of_fit_all 0.917
_refine_ls_goodness_of_fit_obs 1.454
_refine_ls_hydrogen_treatment 'H atoms riding (C-H 0.93, O-H 0.82\%A)'
_refine_ls_matrix_type full
_refine_ls_number_parameters 295
_refine_ls_number_reflns 4612
_refine_ls_number_restraints 424
_refine_ls_restrained_S_all 0.904
_refine_ls_restrained_S_obs 1.303
_refine_ls_R_factor_all 0.2265
_refine_ls_R_factor_obs 0.0700
_refine_ls_shift/esd_max 0.000
_refine_ls_shift/esd_mean 0.000
_refine_ls_structure_factor_coef Fsqd
_refine_ls_weighting_details 'w = 1/[\s^2^(Fo^2^)+(0.0910P)^2^] where P=(Fo^2^+2Fc^2^)/3'
_refine_ls_weighting_scheme calc
_refine_ls_wR_factor_all 0.2188
_refine_ls_wR_factor_obs 0.1809
_reflns_number_observed 1444
_reflns_number_total 4612
_reflns_observed_criterion >2\s(I)
_cod_data_source_file ab1407.cif
_cod_data_source_block I
_cod_depositor_comments
;
The following automatic conversions were performed:

'_exptl_crystal_density_meas' value 'not measured' was changed to '?'
- the value is perceived as not measured.

Automatic conversion script
Id: cif_fix_values 3008 2015-01-20 13:52:24Z robertas 

The following automatic conversions were performed:

'_refine_ls_weighting_scheme' value 'calc w =
1/[\s^2^(Fo^2^)+(0.0910P)^2^] where P=(Fo^2^+2Fc^2^)/3' was changed
to 'calc'. New tag '_refine_ls_weighting_details' was created. The
value of the new tag was set to 'w = 1/[\s^2^(Fo^2^)+(0.0910P)^2^]
where P=(Fo^2^+2Fc^2^)/3'.

Automatic conversion script
Id: cif_fix_values 3143 2015-03-26 13:38:13Z robertas 
;
_cod_original_sg_symbol_H-M 'P 21/c'
_cod_database_code 2005710

loop_
_symmetry_equiv_pos_as_xyz
'x, y, z'
'-x, y+1/2, -z+1/2'
'-x, -y, -z'
'x, -y+1/2, z+1/2'

loop_
_atom_site_aniso_label
_atom_site_aniso_U_11
_atom_site_aniso_U_22
_atom_site_aniso_U_33
_atom_site_aniso_U_12
_atom_site_aniso_U_13
_atom_site_aniso_U_23
O1A 0.060(2) 0.031(2) 0.083(3) -0.007(2) -0.006(2) 0.001(2)
O2A 0.058(3) 0.032(2) 0.070(3) 0.004(2) -0.013(2) 0.005(2)
O3A 0.058(2) 0.053(2) 0.063(2) -0.001(2) -0.020(2) -0.002(2)
C1A 0.038(3) 0.043(3) 0.035(3) -0.004(2) 0.003(2) -0.004(2)
C11A 0.036(3) 0.036(2) 0.031(2) 0.003(2) 0.004(2) 0.005(2)
C12A 0.037(3) 0.040(3) 0.044(3) -0.002(2) -0.001(2) 0.004(2)
C13A 0.040(3) 0.032(2) 0.040(3) 0.013(2) 0.001(2) 0.004(2)
C14A 0.045(3) 0.038(3) 0.046(3) -0.003(2) 0.004(2) -0.001(2)
C15A 0.038(3) 0.045(3) 0.048(3) 0.001(2) -0.004(2) 0.012(2)
C16A 0.043(3) 0.034(2) 0.048(3) 0.009(2) 0.006(2) 0.003(2)
C21A 0.037(2) 0.031(2) 0.036(2) 0.001(2) 0.006(2) 0.001(2)
C22A 0.044(3) 0.042(3) 0.040(3) 0.006(2) 0.003(2) 0.000(2)
C23A 0.047(3) 0.041(3) 0.043(3) -0.001(2) 0.002(2) -0.006(2)
C24A 0.033(3) 0.035(3) 0.054(3) -0.003(2) 0.001(2) 0.005(2)
C25A 0.040(3) 0.048(3) 0.038(3) -0.002(2) -0.003(2) 0.002(2)
C26A 0.035(2) 0.038(2) 0.035(2) -0.005(2) 0.005(2) -0.003(2)
O1B 0.067(3) 0.043(2) 0.084(3) 0.002(2) -0.007(2) 0.007(2)
O2B 0.067(3) 0.038(2) 0.061(2) -0.008(2) -0.017(2) -0.004(2)
O3B 0.066(2) 0.047(2) 0.055(2) -0.006(2) -0.025(2) 0.003(2)
C1B 0.041(3) 0.053(3) 0.036(3) -0.003(2) -0.001(2) -0.004(2)
C11B 0.040(3) 0.035(2) 0.033(2) 0.002(2) 0.005(2) -0.001(2)
C12B 0.039(3) 0.038(3) 0.055(3) -0.007(2) 0.010(2) -0.009(2)
C13B 0.047(3) 0.037(3) 0.056(3) -0.005(2) 0.010(2) -0.005(2)
C14B 0.058(3) 0.034(2) 0.047(3) 0.003(2) 0.012(2) -0.005(2)
C15B 0.035(3) 0.041(3) 0.055(3) -0.001(2) 0.000(2) -0.003(2)
C16B 0.038(3) 0.038(2) 0.051(3) -0.004(2) 0.006(2) -0.004(2)
C21B 0.033(3) 0.039(2) 0.041(3) -0.001(2) 0.002(2) -0.006(2)
C22B 0.043(3) 0.044(3) 0.033(3) -0.002(2) -0.001(2) -0.005(2)
C23B 0.050(3) 0.043(3) 0.038(3) -0.002(2) -0.003(2) 0.004(2)
C24B 0.035(3) 0.032(2) 0.039(3) -0.001(2) -0.002(2) -0.006(2)
C25B 0.034(3) 0.047(3) 0.036(3) 0.000(2) -0.002(2) -0.011(2)
C26B 0.043(3) 0.041(3) 0.038(3) 0.000(2) 0.000(2) 0.002(2)

loop_
_atom_site_label
_atom_site_occupancy
_atom_site_fract_x
_atom_site_fract_y
_atom_site_fract_z
_atom_site_U_iso_or_equiv
_atom_site_thermal_displace_type
_atom_site_calc_flag
_atom_site_refinement_flags
_atom_site_disorder_group
_atom_site_type_symbol
O1A 0.861(2) -0.1193(3) 0.04702(11) 0.1720(4) 0.0618(10) Uani d PD 1 O
O2A 0.861(2) -0.0571(4) 0.45885(10) 0.2109(3) 0.0581(10) Uani d PD 1 O
O3A 0.861(2) 0.2427(3) 0.24405(13) 0.4931(3) 0.0635(10) Uani d PD 1 O
C1A 0.861(2) 0.1329(3) 0.24711(14) 0.3899(3) 0.0396(11) Uani d PD 1 C
C11A 0.861(2) 0.0665(3) 0.19509(8) 0.3254(3) 0.0347(11) Uani d PGDU 1 C
C12A 0.861(2) 0.1501(2) 0.14777(11) 0.3506(3) 0.0418(11) Uani d PGDU 1 C
C13A 0.861(2) 0.0889(3) 0.09773(9) 0.3000(3) 0.0387(12) Uani d PGDU 1 C
C14A 0.861(2) -0.0560(3) 0.09502(8) 0.2242(3) 0.0441(12) Uani d PGDU 1 C
C15A 0.861(2) -0.1396(2) 0.14234(11) 0.1990(3) 0.0461(12) Uani d PGDU 1 C
C16A 0.861(2) -0.0784(3) 0.19238(9) 0.2496(3) 0.0425(12) Uani d PGDU 1 C
C21A 0.861(2) 0.0746(3) 0.30144(8) 0.3383(3) 0.0353(10) Uani d PGDU 1 C
C22A 0.861(2) 0.0940(3) 0.34386(10) 0.4386(2) 0.0431(12) Uani d PGDU 1 C
C23A 0.861(2) 0.0490(3) 0.39647(9) 0.3937(3) 0.0450(13) Uani d PGDU 1 C
C24A 0.861(2) -0.0153(3) 0.40667(8) 0.2486(3) 0.0421(12) Uani d PGDU 1 C
C25A 0.861(2) -0.0347(3) 0.36425(10) 0.1484(2) 0.0439(12) Uani d PGDU 1 C
C26A 0.861(2) 0.0103(3) 0.31164(9) 0.1932(2) 0.0365(11) Uani d PGDU 1 C
O1B 0.861(2) -0.6110(4) 0.67980(12) -0.3596(4) 0.0688(12) Uani d PD 1 O
O2B 0.861(2) -0.5618(4) 0.26707(11) -0.2682(3) 0.0609(10) Uani d PD 1 O
O3B 0.861(2) -0.2534(3) 0.48484(12) -0.0251(3) 0.0627(10) Uani d PD 1 O
C1B 0.861(2) -0.3637(4) 0.48116(14) -0.1267(3) 0.0448(12) Uani d PD 1 C
C11B 0.861(2) -0.4291(3) 0.53204(8) -0.1987(3) 0.0366(11) Uani d PGDU 1 C
C12B 0.861(2) -0.3432(2) 0.57883(11) -0.1782(3) 0.0441(12) Uani d PGDU 1 C
C13B 0.861(2) -0.4024(3) 0.62874(9) -0.2324(3) 0.0471(13) Uani d PGDU 1 C
C14B 0.861(2) -0.5476(3) 0.63187(8) -0.3070(3) 0.0466(12) Uani d PGDU 1 C
C15B 0.861(2) -0.6335(2) 0.58509(11) -0.3275(3) 0.0453(12) Uani d PGDU 1 C
C16B 0.861(2) -0.5743(3) 0.53517(9) -0.2734(3) 0.0430(12) Uani d PGDU 1 C
C21B 0.861(2) -0.4236(3) 0.42579(8) -0.1688(3) 0.0389(11) Uani d PGDU 1 C
C22B 0.861(2) -0.4014(3) 0.38560(10) -0.0622(2) 0.0419(11) Uani d PGDU 1 C
C23B 0.861(2) -0.4492(3) 0.33250(9) -0.0976(3) 0.0457(13) Uani d PGDU 1 C
C24B 0.861(2) -0.5191(3) 0.31958(8) -0.2396(3) 0.0374(11) Uani d PGDU 1 C
C25B 0.861(2) -0.5413(3) 0.35976(10) -0.3462(2) 0.0409(11) Uani d PGDU 1 C
C26B 0.861(2) -0.4936(3) 0.41287(9) -0.3108(2) 0.0421(12) Uani d PGDU 1 C
O1C 0.139(2) 0.1109(19) 0.0914(6) 0.369(2) 0.067(2) Uiso d PD 2 O
O2C 0.139(2) 0.0610(17) 0.5047(5) 0.286(2) 0.067(2) Uiso d PD 2 O
O3C 0.139(2) -0.2606(15) 0.2864(6) 0.0514(16) 0.067(2) Uiso d PD 2 O
C1C 0.139(2) -0.1428(14) 0.2908(4) 0.1460(13) 0.067(2) Uiso d PD 2 C
C11C 0.139(2) -0.0744(13) 0.2384(5) 0.2056(11) 0.067(2) Uiso d PGD 2 C
C12C 0.139(2) -0.1559(13) 0.1906(5) 0.182(2) 0.067(2) Uiso d PGD 2 C
C13C 0.139(2) -0.0935(16) 0.1412(5) 0.237(2) 0.067(2) Uiso d PGD 2 C
C14C 0.139(2) 0.0505(15) 0.1397(5) 0.3156(15) 0.067(2) Uiso d PGD 2 C
C15C 0.139(2) 0.1320(14) 0.1876(6) 0.339(2) 0.067(2) Uiso d PGD 2 C
C16C 0.139(2) 0.0696(14) 0.2369(5) 0.284(2) 0.067(2) Uiso d PGD 2 C
C21C 0.139(2) -0.0883(11) 0.3471(4) 0.1848(14) 0.067(2) Uiso d PGD 2 C
C22C 0.139(2) -0.1054(18) 0.3866(5) 0.0767(13) 0.067(2) Uiso d PGD 2 C
C23C 0.139(2) -0.0551(19) 0.4395(5) 0.1110(16) 0.067(2) Uiso d PGD 2 C
C24C 0.139(2) 0.0122(13) 0.4528(5) 0.2535(17) 0.067(2) Uiso d PGD 2 C
C25C 0.139(2) 0.029(2) 0.4133(6) 0.3615(14) 0.067(2) Uiso d PGD 2 C
C26C 0.139(2) -0.021(2) 0.3605(5) 0.3272(13) 0.067(2) Uiso d PGD 2 C
O1D 0.139(2) -0.3759(18) 0.7275(6) -0.1775(18) 0.067(2) Uiso d PD 2 O
O2D 0.139(2) -0.4483(17) 0.3174(6) -0.186(2) 0.067(2) Uiso d PD 2 O
O3D 0.139(2) -0.7552(15) 0.5301(6) -0.4813(16) 0.067(2) Uiso d PD 2 O
C1D 0.139(2) -0.6418(13) 0.5276(4) -0.3819(13) 0.067(2) Uiso d PD 2 C
C11D 0.139(2) -0.5708(13) 0.5803(5) -0.3276(11) 0.067(2) Uiso d PGD 2 C
C12D 0.139(2) -0.6503(14) 0.6285(5) -0.354(2) 0.067(2) Uiso d PGD 2 C
C13D 0.139(2) -0.5851(16) 0.6780(5) -0.304(2) 0.067(2) Uiso d PGD 2 C
C14D 0.139(2) -0.4404(15) 0.6792(5) -0.2270(14) 0.067(2) Uiso d PGD 2 C
C15D 0.139(2) -0.3609(14) 0.6309(6) -0.201(2) 0.067(2) Uiso d PGD 2 C
C16D 0.139(2) -0.4261(14) 0.5815(5) -0.251(2) 0.067(2) Uiso d PGD 2 C
C21D 0.139(2) -0.5904(10) 0.4724(4) -0.3291(13) 0.067(2) Uiso d PGD 2 C
C22D 0.139(2) -0.6115(18) 0.4289(5) -0.4262(13) 0.067(2) Uiso d PGD 2 C
C23D 0.139(2) -0.564(2) 0.3768(5) -0.3785(16) 0.067(2) Uiso d PGD 2 C
C24D 0.139(2) -0.4952(13) 0.3682(5) -0.2337(16) 0.067(2) Uiso d PGD 2 C
C25D 0.139(2) -0.4741(19) 0.4117(6) -0.1366(14) 0.067(2) Uiso d PGD 2 C
C26D 0.139(2) -0.5217(19) 0.4638(5) -0.1843(13) 0.067(2) Uiso d PGD 2 C
H1A 0.861(2) -0.0641 0.0217 0.2035 0.093 Uiso calc PRD 1 H
H2A 0.861(2) -0.1156 0.4589 0.1319 0.087 Uiso calc PRD 1 H
H12A 0.861(2) 0.2470 0.1496 0.4013 0.050 Uiso calc PR 1 H
H13A 0.861(2) 0.1448 0.06607 0.3169 0.046 Uiso calc PR 1 H
H15A 0.861(2) -0.2365 0.1405 0.1482 0.055 Uiso calc PR 1 H
H16A 0.861(2) -0.1343 0.22404 0.2327 0.051 Uiso calc PR 1 H
H22A 0.861(2) 0.1371 0.33703 0.5357 0.052 Uiso calc PR 1 H
H23A 0.861(2) 0.0620 0.42485 0.4608 0.054 Uiso calc PR 1 H
H25A 0.861(2) -0.0778 0.37108 0.0513 0.053 Uiso calc PR 1 H
H26A 0.861(2) -0.0027 0.28326 0.1261 0.044 Uiso calc PR 1 H
H1B 0.861(2) -0.5577 0.7053 -0.3249 0.103 Uiso calc PRD 1 H
H2B 0.861(2) -0.6239 0.2657 -0.3448 0.091 Uiso calc PRD 1 H
H12B 0.861(2) -0.2461 0.5767 -0.1283 0.053 Uiso calc PR 1 H
H13B 0.861(2) -0.3450 0.66005 -0.2187 0.057 Uiso calc PR 1 H
H15B 0.861(2) -0.7307 0.5872 -0.3775 0.054 Uiso calc PR 1 H
H16B 0.861(2) -0.6318 0.50387 -0.2871 0.052 Uiso calc PR 1 H
H22B 0.861(2) -0.3546 0.39424 0.0329 0.050 Uiso calc PR 1 H
H23B 0.861(2) -0.4343 0.30561 -0.0263 0.055 Uiso calc PR 1 H
H25B 0.861(2) -0.5882 0.35112 -0.4412 0.049 Uiso calc PR 1 H
H26B 0.861(2) -0.5084 0.43975 -0.3821 0.050 Uiso calc PR 1 H
H12C 0.139(2) -0.2522 0.1916 0.1290 0.081 Uiso calc PR 2 H
H13C 0.139(2) -0.1480 0.1092 0.2209 0.081 Uiso calc PR 2 H
H15C 0.139(2) 0.2283 0.1866 0.3921 0.081 Uiso calc PR 2 H
H16C 0.139(2) 0.1241 0.2690 0.3003 0.081 Uiso calc PR 2 H
H22C 0.139(2) -0.1505 0.3776 -0.0186 0.081 Uiso calc PR 2 H
H23C 0.139(2) -0.0666 0.4659 0.0387 0.081 Uiso calc PR 2 H
H25C 0.139(2) 0.0744 0.4223 0.4568 0.081 Uiso calc PR 2 H
H26C 0.139(2) -0.0095 0.3340 0.3995 0.081 Uiso calc PR 2 H
H12D 0.139(2) -0.7471 0.6277 -0.4054 0.081 Uiso calc PR 2 H
H13D 0.139(2) -0.6383 0.7103 -0.3215 0.081 Uiso calc PR 2 H
H15D 0.139(2) -0.2641 0.6317 -0.1492 0.081 Uiso calc PR 2 H
H16D 0.139(2) -0.3729 0.5492 -0.2331 0.081 Uiso calc PR 2 H
H22D 0.139(2) -0.6575 0.4346 -0.5231 0.081 Uiso calc PR 2 H
H23D 0.139(2) -0.5781 0.3477 -0.4435 0.081 Uiso calc PR 2 H
H25D 0.139(2) -0.4281 0.4060 -0.0397 0.081 Uiso calc PR 2 H
H26D 0.139(2) -0.5075 0.4929 -0.1193 0.081 Uiso calc PR 2 H

loop_
_atom_type_symbol
_atom_type_description
_atom_type_scat_dispersion_real
_atom_type_scat_dispersion_imag
_atom_type_scat_source
C C 0.0033 0.0016 'International Tables Vol C Tables 4.2.6.8 and 6.1.1.4'
H H 0.0000 0.0000 'International Tables Vol C Tables 4.2.6.8 and 6.1.1.4'
O O 0.0106 0.0060 'International Tables Vol C Tables 4.2.6.8 and 6.1.1.4'

loop_
_geom_angle_atom_site_label_1
_geom_angle_atom_site_label_2
_geom_angle_atom_site_label_3
_geom_angle
O3A C1A C21A 119.3(3)
O3A C1A C11A 117.6(3)
C11A C1A C21A 123.0(3)
C1A C11A C12A 118.3(2)
C1A C11A C16A 121.6(2)
C12A C11A C16A 120.0
C11A C12A C13A 120.0
C12A C13A C14A 120.0
O1A C14A C13A 121.7(2)
O1A C14A C15A 118.3(2)
C13A C14A C15A 120.0
C14A C15A C16A 120.0
C11A C16A C15A 120.0
C1A C21A C22A 117.8(2)
C1A C21A C26A 122.1(2)
C22A C21A C26A 120.0
C21A C22A C23A 120.0
C22A C23A C24A 120.0
O2A C24A C23A 117.5(2)
O2A C24A C25A 122.5(2)
C23A C24A C25A 120.0
C24A C25A C26A 120.0
C21A C26A C25A 120.0
O3B C1B C11B 118.6(3)
O3B C1B C21B 118.1(3)
C11B C1B C21B 123.4(3)
C1B C11B C12B 117.4(2)
C1B C11B C16B 122.4(2)
C12B C11B C16B 120.0
C11B C12B C13B 120.0
C12B C13B C14B 120.0
O1B C14B C15B 117.8(2)
O1B C14B C13B 122.1(2)
C13B C14B C15B 120.0
C14B C15B C16B 120.0
C11B C16B C15B 120.0
C1B C21B C22B 117.8(2)
C1B C21B C26B 122.1(2)
C22B C21B C26B 120.0
C21B C22B C23B 120.0
C22B C23B C24B 120.0
O2B C24B C23B 117.5(2)
O2B C24B C25B 122.5(2)
C23B C24B C25B 120.0
C24B C25B C26B 120.0
C21B C26B C25B 120.0
O3C C1C C11C 115.4(7)
O3C C1C C21C 116.9(7)
C11C C1C C21C 127.6(6)
C1C C11C C12C 119.3(5)
C1C C11C C16C 120.7(5)
C12C C11C C16C 120.0
C11C C12C C13C 120.0
C12C C13C C14C 120.0
O1C C14C C13C 119.7(6)
O1C C14C C15C 120.3(6)
C13C C14C C15C 120.0
C14C C15C C16C 120.0
C11C C16C C15C 120.0
C1C C21C C22C 119.2(5)
C1C C21C C26C 120.8(5)
C22C C21C C26C 120.0
C21C C22C C23C 120.0
C22C C23C C24C 120.0
O2C C24C C25C 120.4(6)
O2C C24C C23C 119.6(6)
C23C C24C C25C 120.0
C24C C25C C26C 120.0
C21C C26C C25C 120.0
O3D C1D C11D 117.2(7)
O3D C1D C21D 116.9(7)
C11D C1D C21D 125.9(6)
C1D C11D C12D 119.5(5)
C1D C11D C16D 120.5(5)
C12D C11D C16D 120.0
C11D C12D C13D 120.0
C12D C13D C14D 120.0
O1D C14D C13D 120.3(6)
O1D C14D C15D 119.7(6)
C13D C14D C15D 120.0
C14D C15D C16D 120.0
C11D C16D C15D 120.0
C1D C21D C22D 119.3(5)
C1D C21D C26D 120.7(5)
C22D C21D C26D 120.0
C21D C22D C23D 120.0
C22D C23D C24D 120.0
O2D C24D C25D 119.6(6)
O2D C24D C23D 120.4(6)
C23D C24D C25D 120.0
C24D C25D C26D 120.0
C21D C26D C25D 120.0

loop_
_geom_bond_atom_site_label_1
_geom_bond_atom_site_label_2
_geom_bond_distance
O1A C14A 1.357(3)
O2A C24A 1.359(3)
O3A C1A 1.250(4)
C1A C11A 1.485(4)
C1A C21A 1.477(4)
C11A C12A 1.39
C11A C16A 1.39
C12A C13A 1.39
C13A C14A 1.39
C14A C15A 1.39
C15A C16A 1.39
C21A C22A 1.39
C21A C26A 1.39
C22A C23A 1.39
C23A C24A 1.39
C24A C25A 1.39
C25A C26A 1.39
O1B C14B 1.357(3)
O2B C24B 1.354(3)
O3B C1B 1.245(4)
C1B C11B 1.483(4)
C1B C21B 1.485(4)
C11B C12B 1.39
C11B C16B 1.39
C12B C13B 1.39
C13B C14B 1.39
C14B C15B 1.39
C15B C16B 1.39
C21B C22B 1.39
C21B C26B 1.39
C22B C23B 1.39
C23B C24B 1.39
C24B C25B 1.39
C25B C26B 1.39
O1C C14C 1.357(6)
O2C C24C 1.359(6)
O3C C1C 1.259(8)
C1C C11C 1.484(6)
C1C C21C 1.485(6)
C11C C12C 1.39
C11C C16C 1.39
C12C C13C 1.39
C13C C14C 1.39
C14C C15C 1.39
C15C C16C 1.39
C21C C22C 1.39
C21C C26C 1.39
C22C C23C 1.39
C23C C24C 1.39
C24C C25C 1.39
C25C C26C 1.39
O1D C14D 1.361(6)
O2D C24D 1.361(6)
O3D C1D 1.251(8)
C1D C11D 1.487(6)
C1D C21D 1.483(6)
C11D C12D 1.39
C11D C16D 1.39
C12D C13D 1.39
C13D C14D 1.39
C14D C15D 1.39
C15D C16D 1.39
C21D C22D 1.39
C21D C26D 1.39
C22D C23D 1.39
C23D C24D 1.39
C24D C25D 1.39
C25D C26D 1.39

loop_
_geom_torsion_atom_site_label_1
_geom_torsion_atom_site_label_2
_geom_torsion_atom_site_label_3
_geom_torsion_atom_site_label_4
_geom_torsion
O3A C1A C11A C12A -18.9(2)
C21A C1A C11A C12A 161.6(2)
O3A C1A C11A C16A 156.9(2)
C21A C1A C11A C16A -22.7(3)
O3A C1A C21A C22A -29.6(3)
C11A C1A C21A C22A 149.9(2)
O3A C1A C21A C26A 146.4(2)
C11A C1A C21A C26A -34.1(3)
O3B C1B C11B C12B 17.7(3)
C21B C1B C11B C12B -162.7(2)
O3B C1B C11B C16B -156.5(2)
C21B C1B C11B C16B 23.0(3)
O3B C1B C21B C22B 28.4(2)
C11B C1B C21B C22B -151.1(2)
O3B C1B C21B C26B -148.4(2)
C11B C1B C21B C26B 32.0(3)
O3C C1C C11C C12C -14.7(10)
C21C C1C C11C C12C 165.4(9)
O3C C1C C11C C16C 165.2(10)
C21C C1C C11C C16C -14.7(9)
O3C C1C C21C C22C -37.6(9)
C11C C1C C21C C22C 142.3(9)
O3C C1C C21C C26C 142.3(9)
C11C C1C C21C C26C -37.8(9)
O3D C1D C11D C12D 19.1(10)
C21D C1D C11D C12D -161.0(10)
O3D C1D C11D C16D -160.9(10)
C21D C1D C11D C16D 19.0(10)
O3D C1D C21D C22D 33.6(9)
C11D C1D C21D C22D -146.4(8)
O3D C1D C21D C26D -146.4(9)
C11D C1D C21D C26D 33.6(8)
